data_7028465
loop_
_publ_author_name
'McKinty, Adam M.'
'Stephan, Douglas W.'

_publ_section_title
;
 A facile route to Ru-alkylidenes.
;
_journal_issue 7
_journal_name_full 'Dalton transactions (Cambridge, England : 2003)'
_journal_page_first 2710
_journal_page_last 2712
_journal_paper_doi 10.1039/c3dt53525h
_journal_volume 43
_journal_year 2014
_chemical_formula_sum 'C33 H42 Cl2 N2 Ru S3'
_chemical_formula_weight 734.84
_chemical_name_systematic
; 
 ? 
;
_space_group_IT_number 14
_symmetry_cell_setting monoclinic
_symmetry_space_group_name_Hall '-P 2ybc'
_symmetry_space_group_name_H-M 'P 1 21/c 1'
_atom_sites_solution_hydrogens geom
_atom_sites_solution_primary direct
_atom_sites_solution_secondary difmap
_audit_creation_method SHELXL-97
_cell_angle_alpha 90.00
_cell_angle_beta 114.176(3)
_cell_angle_gamma 90.00
_cell_formula_units_Z 4
_cell_length_a 11.0572(10)
_cell_length_b 26.702(2)
_cell_length_c 12.1075(11)
_cell_measurement_temperature 150(2)
_cell_volume 3261.2(5)
_computing_structure_refinement 'SHELXL-97 (Sheldrick, 2008)'
_computing_structure_solution 'SHELXS-97 (Sheldrick, 2008)'
_diffrn_ambient_temperature 150(2)
_diffrn_measured_fraction_theta_full 0.993
_diffrn_measured_fraction_theta_max 0.993
_diffrn_radiation_monochromator graphite
_diffrn_radiation_source 'fine-focus sealed tube'
_diffrn_radiation_type MoK\a
_diffrn_radiation_wavelength 0.71073
_diffrn_reflns_av_R_equivalents 0.0458
_diffrn_reflns_av_sigmaI/netI 0.0431
_diffrn_reflns_limit_h_max 13
_diffrn_reflns_limit_h_min -14
_diffrn_reflns_limit_k_max 34
_diffrn_reflns_limit_k_min -34
_diffrn_reflns_limit_l_max 11
_diffrn_reflns_limit_l_min -15
_diffrn_reflns_number 28644
_diffrn_reflns_theta_full 27.54
_diffrn_reflns_theta_max 27.54
_diffrn_reflns_theta_min 2.02
_exptl_absorpt_coefficient_mu 0.863
_exptl_absorpt_correction_T_max 0.7456
_exptl_absorpt_correction_T_min 0.6502
_exptl_absorpt_correction_type multi-scan
_exptl_crystal_density_diffrn 1.497
_exptl_crystal_density_method 'not measured'
_exptl_crystal_F_000 1520
_exptl_crystal_size_max 0.19
_exptl_crystal_size_mid 0.17
_exptl_crystal_size_min 0.16
_refine_diff_density_max 0.963
_refine_diff_density_min -2.142
_refine_diff_density_rms 0.138
_refine_ls_extinction_method none
_refine_ls_goodness_of_fit_ref 1.123
_refine_ls_hydrogen_treatment mixed
_refine_ls_matrix_type full
_refine_ls_number_parameters 370
_refine_ls_number_reflns 7483
_refine_ls_number_restraints 0
_refine_ls_restrained_S_all 1.123
_refine_ls_R_factor_all 0.0748
_refine_ls_R_factor_gt 0.0616
_refine_ls_shift/su_max 0.001
_refine_ls_shift/su_mean 0.000
_refine_ls_structure_factor_coef Fsqd
_refine_ls_weighting_details 'calc w=1/[\s^2^(Fo^2^)+(0.0471P)^2^+21.7724P] where P=(Fo^2^+2Fc^2^)/3'
_refine_ls_weighting_scheme calc
_refine_ls_wR_factor_gt 0.1498
_refine_ls_wR_factor_ref 0.1571
_reflns_number_gt 6329
_reflns_number_total 7483
_reflns_threshold_expression >2sigma(I)
_cod_data_source_file c3dt53525h.txt
_cod_data_source_block cll032_0m
_cod_original_sg_symbol_H-M P2(1)/c
_cod_database_code 7028465

loop_
_symmetry_equiv_pos_as_xyz
'x, y, z'
'-x, y+1/2, -z+1/2'
'-x, -y, -z'
'x, -y-1/2, z-1/2'

loop_
_atom_site_label
_atom_site_type_symbol
_atom_site_fract_x
_atom_site_fract_y
_atom_site_fract_z
_atom_site_U_iso_or_equiv
_atom_site_adp_type
_atom_site_occupancy
_atom_site_symmetry_multiplicity
_atom_site_calc_flag
_atom_site_refinement_flags
Ru1 Ru 2.80713(4) 0.163416(13) 1.96838(3) 0.01648(11) Uani 1 1 d .
S2 S 2.62183(12) 0.20629(5) 1.95998(11) 0.0228(3) Uani 1 1 d .
S3 S 2.83543(12) 0.23041(5) 1.85144(11) 0.0229(3) Uani 1 1 d .
S1 S 2.86892(14) 0.11174(5) 1.84461(12) 0.0261(3) Uani 1 1 d .
N1 N 2.6781(4) 0.06947(15) 2.0179(4) 0.0220(9) Uani 1 1 d .
C21 C 3.0135(5) 0.09027(18) 2.2287(4) 0.0234(10) Uani 1 1 d .
C15 C 2.5440(5) 0.08237(17) 1.9391(4) 0.0196(9) Uani 1 1 d .
C22 C 3.0285(5) 0.11457(19) 2.3357(5) 0.0242(10) Uani 1 1 d .
C2 C 3.0758(5) 0.21162(17) 2.1176(4) 0.0201(9) Uani 1 1 d .
C1 C 2.9541(5) 0.18543(18) 2.1023(4) 0.0206(9) Uani 1 1 d .
H1A H 2.9489 0.1780 2.1770 0.025 Uiso 1 1 calc R
C12 C 2.7868(5) 0.09935(17) 2.0576(4) 0.0176(9) Uani 1 1 d .
N2 N 2.8838(4) 0.07360(15) 2.1475(4) 0.0229(9) Uani 1 1 d .
C7 C 3.1461(5) 0.23822(18) 2.2257(4) 0.0231(10) Uani 1 1 d .
H7A H 3.1139 0.2384 2.2873 0.028 Uiso 1 1 calc R
C19 C 2.3305(5) 0.11362(18) 1.9151(5) 0.0246(10) Uani 1 1 d .
H19A H 2.2758 0.1294 1.9481 0.029 Uiso 1 1 calc R
C16 C 2.4905(5) 0.06653(18) 1.8184(5) 0.0215(10) Uani 1 1 d .
C17 C 2.3573(5) 0.07617(18) 1.7469(4) 0.0223(10) Uani 1 1 d .
H17A H 2.3210 0.0665 1.6641 0.027 Uiso 1 1 calc R
C11 C 2.6234(5) 0.26494(19) 1.8812(5) 0.0271(11) Uani 1 1 d .
H11A H 2.5332 0.2795 1.8465 0.033 Uiso 1 1 calc R
H11B H 2.6833 0.2893 1.9399 0.033 Uiso 1 1 calc R
C10 C 2.6691(5) 0.2562(2) 1.7815(5) 0.0283(11) Uani 1 1 d .
H10A H 2.6697 0.2881 1.7401 0.034 Uiso 1 1 calc R
H10B H 2.6089 0.2325 1.7211 0.034 Uiso 1 1 calc R
C5 C 3.3112(5) 0.2628(2) 2.1571(5) 0.0324(12) Uani 1 1 d .
H5A H 3.3889 0.2813 2.1689 0.039 Uiso 1 1 calc R
C18 C 2.2761(5) 0.09963(18) 1.7939(5) 0.0233(10) Uani 1 1 d .
C9 C 2.8536(6) 0.2011(2) 1.7233(5) 0.0321(12) Uani 1 1 d .
H9A H 2.8051 0.2210 1.6493 0.039 Uiso 1 1 calc R
H9B H 2.9485 0.2007 1.7379 0.039 Uiso 1 1 calc R
C25 C 3.2479(5) 0.0960(2) 2.2852(5) 0.0307(12) Uani 1 1 d .
H25A H 3.3233 0.0894 2.2687 0.037 Uiso 1 1 calc R
C26 C 3.1235(5) 0.07905(19) 2.2030(5) 0.0257(11) Uani 1 1 d .
C20 C 2.4634(5) 0.10511(18) 1.9890(5) 0.0229(10) Uani 1 1 d .
C24 C 3.2650(6) 0.1221(2) 2.3895(5) 0.0308(12) Uani 1 1 d .
C27 C 2.5713(5) 0.0370(2) 1.7657(5) 0.0325(12) Uani 1 1 d .
H27A H 2.5165 0.0295 1.6805 0.049 Uiso 1 1 calc R
H27B H 2.6012 0.0056 1.8107 0.049 Uiso 1 1 calc R
H27C H 2.6485 0.0568 1.7718 0.049 Uiso 1 1 calc R
C29 C 2.5170(6) 0.1198(2) 2.1211(5) 0.0327(12) Uani 1 1 d .
H29A H 2.4459 0.1349 2.1385 0.049 Uiso 1 1 calc R
H29B H 2.5890 0.1440 2.1387 0.049 Uiso 1 1 calc R
H29C H 2.5507 0.0900 2.1716 0.049 Uiso 1 1 calc R
C23 C 3.1543(5) 0.1306(2) 2.4136(5) 0.0289(11) Uani 1 1 d .
H23A H 3.1648 0.1480 2.4854 0.035 Uiso 1 1 calc R
C8 C 2.8011(6) 0.1482(2) 1.7042(5) 0.0304(12) Uani 1 1 d .
H8A H 2.8244 0.1317 1.6423 0.036 Uiso 1 1 calc R
H8B H 2.7032 0.1490 1.6734 0.036 Uiso 1 1 calc R
C6 C 3.2602(5) 0.2639(2) 2.2437(5) 0.0292(12) Uani 1 1 d .
H6A H 3.3042 0.2824 2.3162 0.035 Uiso 1 1 calc R
C4 C 3.2484(6) 0.2346(2) 2.0525(5) 0.0327(12) Uani 1 1 d .
H4A H 3.2856 0.2326 1.9945 0.039 Uiso 1 1 calc R
C3 C 3.1313(5) 0.2092(2) 2.0323(5) 0.0271(11) Uani 1 1 d .
H3A H 3.0887 0.1902 1.9603 0.033 Uiso 1 1 calc R
C32 C 3.1112(6) 0.0498(2) 2.0925(5) 0.0359(13) Uani 1 1 d .
H32A H 3.0181 0.0410 2.0453 0.054 Uiso 1 1 calc R
H32B H 3.1643 0.0192 2.1175 0.054 Uiso 1 1 calc R
H32C H 3.1432 0.0703 2.0428 0.054 Uiso 1 1 calc R
C14 C 2.8427(5) 0.02311(19) 2.1683(5) 0.0309(12) Uani 1 1 d .
H14A H 2.8541 0.0190 2.2532 0.037 Uiso 1 1 calc R
H14B H 2.8938 -0.0032 2.1486 0.037 Uiso 1 1 calc R
C30 C 2.9109(6) 0.1265(2) 2.3634(5) 0.0322(12) Uani 1 1 d .
H30A H 2.8306 0.1125 2.2999 0.048 Uiso 1 1 calc R
H30B H 2.9017 0.1629 2.3667 0.048 Uiso 1 1 calc R
H30C H 2.9240 0.1118 2.4417 0.048 Uiso 1 1 calc R
C13 C 2.6979(6) 0.0215(2) 2.0821(6) 0.0349(13) Uani 1 1 d .
H13A H 2.6793 -0.0070 2.0254 0.042 Uiso 1 1 calc R
H13B H 2.6405 0.0189 2.1267 0.042 Uiso 1 1 calc R
C28 C 2.1305(5) 0.1094(2) 1.7147(5) 0.0310(12) Uani 1 1 d .
H28A H 2.1093 0.0971 1.6326 0.046 Uiso 1 1 calc R
H28B H 2.1131 0.1455 1.7120 0.046 Uiso 1 1 calc R
H28C H 2.0755 0.0920 1.7486 0.046 Uiso 1 1 calc R
C31 C 3.3994(6) 0.1415(3) 2.4725(6) 0.0470(17) Uani 1 1 d .
H31A H 3.3927 0.1589 2.5412 0.071 Uiso 1 1 calc R
H31B H 3.4314 0.1649 2.4281 0.071 Uiso 1 1 calc R
H31C H 3.4614 0.1135 2.5023 0.071 Uiso 1 1 calc R
Cl2 Cl 3.8933(6) 0.00620(13) 2.5267(4) 0.186(3) Uani 1 1 d .
Cl1 Cl 3.6433(6) 0.05203(17) 2.4644(4) 0.1560(19) Uani 1 1 d .
C101 C 3.752(3) 0.0188(8) 2.5748(17) 0.273(18) Uani 1 1 d .
H10C H 3.7122 -0.0130 2.5855 0.327 Uiso 1 1 calc R
H10D H 3.7844 0.0377 2.6519 0.327 Uiso 1 1 calc R

loop_
_atom_site_aniso_label
_atom_site_aniso_U_11
_atom_site_aniso_U_22
_atom_site_aniso_U_33
_atom_site_aniso_U_23
_atom_site_aniso_U_13
_atom_site_aniso_U_12
Ru1 0.01501(18) 0.01625(18) 0.01668(18) 0.00125(14) 0.00495(13) -0.00154(14)
S2 0.0202(6) 0.0227(6) 0.0262(6) 0.0026(5) 0.0103(5) 0.0022(5)
S3 0.0212(6) 0.0230(6) 0.0220(6) 0.0051(5) 0.0063(5) -0.0028(5)
S1 0.0290(7) 0.0247(6) 0.0283(6) -0.0020(5) 0.0156(5) -0.0015(5)
N1 0.017(2) 0.0205(19) 0.024(2) 0.0040(16) 0.0027(16) -0.0044(16)
C21 0.020(2) 0.019(2) 0.023(2) 0.0064(19) 0.0007(19) 0.0013(19)
C15 0.012(2) 0.018(2) 0.025(2) 0.0037(18) 0.0049(18) -0.0040(17)
C22 0.022(2) 0.026(2) 0.022(2) 0.0064(19) 0.006(2) 0.000(2)
C2 0.019(2) 0.018(2) 0.018(2) 0.0033(17) 0.0025(18) 0.0019(18)
C1 0.022(2) 0.019(2) 0.019(2) 0.0031(18) 0.0070(19) -0.0018(18)
C12 0.015(2) 0.018(2) 0.019(2) -0.0018(17) 0.0063(18) -0.0001(17)
N2 0.016(2) 0.020(2) 0.027(2) 0.0067(16) 0.0039(17) -0.0026(16)
C7 0.024(3) 0.022(2) 0.023(2) 0.0003(19) 0.009(2) -0.0006(19)
C19 0.023(3) 0.022(2) 0.030(3) -0.001(2) 0.011(2) 0.0000(19)
C16 0.018(2) 0.021(2) 0.027(2) 0.0001(19) 0.011(2) -0.0021(18)
C17 0.022(2) 0.024(2) 0.021(2) -0.0016(19) 0.0085(19) -0.0031(19)
C11 0.026(3) 0.023(2) 0.030(3) 0.003(2) 0.008(2) 0.003(2)
C10 0.023(3) 0.030(3) 0.028(3) 0.012(2) 0.006(2) 0.005(2)
C5 0.020(3) 0.042(3) 0.031(3) 0.009(2) 0.006(2) -0.004(2)
C18 0.017(2) 0.022(2) 0.030(3) 0.004(2) 0.008(2) -0.0020(19)
C9 0.028(3) 0.043(3) 0.025(3) 0.007(2) 0.010(2) -0.002(2)
C25 0.021(3) 0.035(3) 0.033(3) 0.002(2) 0.008(2) -0.001(2)
C26 0.024(3) 0.022(2) 0.026(2) 0.003(2) 0.004(2) 0.001(2)
C20 0.026(3) 0.018(2) 0.026(2) -0.0009(18) 0.011(2) -0.0031(19)
C24 0.024(3) 0.034(3) 0.027(3) 0.001(2) 0.003(2) -0.008(2)
C27 0.021(3) 0.040(3) 0.035(3) -0.010(2) 0.010(2) -0.002(2)
C29 0.034(3) 0.034(3) 0.029(3) -0.004(2) 0.012(2) -0.007(2)
C23 0.027(3) 0.033(3) 0.023(2) 0.003(2) 0.007(2) -0.004(2)
C8 0.026(3) 0.041(3) 0.022(2) -0.004(2) 0.008(2) -0.002(2)
C6 0.026(3) 0.028(3) 0.026(3) -0.002(2) 0.003(2) -0.006(2)
C4 0.025(3) 0.046(3) 0.029(3) 0.005(2) 0.013(2) 0.003(2)
C3 0.025(3) 0.032(3) 0.022(2) 0.001(2) 0.007(2) 0.001(2)
C32 0.032(3) 0.035(3) 0.035(3) -0.005(2) 0.008(2) 0.005(2)
C14 0.027(3) 0.020(2) 0.040(3) 0.012(2) 0.007(2) -0.005(2)
C30 0.026(3) 0.042(3) 0.028(3) 0.004(2) 0.011(2) 0.002(2)
C13 0.025(3) 0.023(3) 0.047(3) 0.014(2) 0.006(2) -0.005(2)
C28 0.022(3) 0.034(3) 0.032(3) 0.007(2) 0.006(2) 0.005(2)
C31 0.026(3) 0.069(5) 0.037(3) -0.007(3) 0.004(3) -0.019(3)
Cl2 0.246(5) 0.0715(19) 0.108(3) 0.0116(19) -0.061(3) 0.009(3)
Cl1 0.213(5) 0.128(3) 0.105(3) -0.037(2) 0.044(3) -0.056(3)
C101 0.52(5) 0.20(2) 0.144(16) 0.085(15) 0.18(2) 0.25(3)

loop_
_atom_type_symbol
_atom_type_description
_atom_type_scat_dispersion_real
_atom_type_scat_dispersion_imag
_atom_type_scat_source
C C 0.0033 0.0016 'International Tables Vol C Tables 4.2.6.8 and 6.1.1.4'
H H 0.0000 0.0000 'International Tables Vol C Tables 4.2.6.8 and 6.1.1.4'
N N 0.0061 0.0033 'International Tables Vol C Tables 4.2.6.8 and 6.1.1.4'
S S 0.1246 0.1234 'International Tables Vol C Tables 4.2.6.8 and 6.1.1.4'
Ru Ru -1.2594 0.8363 'International Tables Vol C Tables 4.2.6.8 and 6.1.1.4'
Cl Cl 0.1484 0.1585 'International Tables Vol C Tables 4.2.6.8 and 6.1.1.4'

loop_
_geom_angle_atom_site_label_1
_geom_angle_atom_site_label_2
_geom_angle_atom_site_label_3
_geom_angle
C1 Ru1 C12 92.78(19)
C1 Ru1 S2 108.91(16)
C12 Ru1 S2 98.48(13)
C1 Ru1 S1 111.43(16)
C12 Ru1 S1 88.26(13)
S2 Ru1 S1 138.67(5)
C1 Ru1 S3 90.02(15)
C12 Ru1 S3 173.54(13)
S2 Ru1 S3 86.09(5)
S1 Ru1 S3 85.30(5)
C11 S2 Ru1 104.36(18)
C10 S3 C9 102.1(3)
C10 S3 Ru1 101.98(18)
C9 S3 Ru1 105.69(19)
C8 S1 Ru1 99.50(19)
C12 N1 C15 128.2(4)
C12 N1 C13 114.0(4)
C15 N1 C13 116.8(4)
C22 C21 C26 121.3(5)
C22 C21 N2 119.0(5)
C26 C21 N2 119.6(5)
C16 C15 C20 120.7(4)
C16 C15 N1 120.0(4)
C20 C15 N1 118.8(4)
C23 C22 C21 118.5(5)
C23 C22 C30 120.0(5)
C21 C22 C30 121.3(5)
C3 C2 C7 117.7(5)
C3 C2 C1 123.0(5)
C7 C2 C1 119.2(5)
C2 C1 Ru1 133.9(4)
N1 C12 N2 106.3(4)
N1 C12 Ru1 124.5(3)
N2 C12 Ru1 127.8(3)
C12 N2 C21 129.0(4)
C12 N2 C14 113.7(4)
C21 N2 C14 117.2(4)
C6 C7 C2 121.4(5)
C18 C19 C20 121.5(5)
C17 C16 C15 118.7(5)
C17 C16 C27 119.4(5)
C15 C16 C27 121.9(5)
C18 C17 C16 121.6(5)
C10 C11 S2 111.2(4)
C11 C10 S3 107.1(4)
C6 C5 C4 119.8(5)
C19 C18 C17 118.6(5)
C19 C18 C28 120.5(5)
C17 C18 C28 120.8(5)
C8 C9 S3 111.3(4)
C24 C25 C26 122.5(5)
C25 C26 C21 117.4(5)
C25 C26 C32 120.2(5)
C21 C26 C32 122.3(5)
C19 C20 C15 118.9(5)
C19 C20 C29 119.4(5)
C15 C20 C29 121.7(5)
C25 C24 C23 118.0(5)
C25 C24 C31 120.7(6)
C23 C24 C31 121.2(6)
C24 C23 C22 122.1(5)
C9 C8 S1 111.7(4)
C7 C6 C5 120.3(5)
C5 C4 C3 120.3(5)
C4 C3 C2 120.3(5)
N2 C14 C13 102.7(4)
N1 C13 C14 103.2(4)
Cl1 C101 Cl2 105.4(10)

loop_
_geom_bond_atom_site_label_1
_geom_bond_atom_site_label_2
_geom_bond_distance
Ru1 C1 1.860(5)
Ru1 C12 2.084(5)
Ru1 S2 2.3126(13)
Ru1 S1 2.3356(13)
Ru1 S3 2.3803(12)
S2 C11 1.838(5)
S3 C10 1.816(5)
S3 C9 1.821(6)
S1 C8 1.833(6)
N1 C12 1.357(6)
N1 C15 1.438(6)
N1 C13 1.467(6)
C21 C22 1.397(7)
C21 C26 1.406(8)
C21 N2 1.437(6)
C15 C16 1.398(7)
C15 C20 1.403(7)
C22 C23 1.391(7)
C22 C30 1.503(8)
C2 C3 1.402(7)
C2 C7 1.410(7)
C2 C1 1.459(7)
C12 N2 1.360(6)
N2 C14 1.477(6)
C7 C6 1.372(7)
C19 C18 1.390(7)
C19 C20 1.391(7)
C16 C17 1.393(7)
C16 C27 1.515(7)
C17 C18 1.393(7)
C11 C10 1.505(8)
C5 C6 1.379(8)
C5 C4 1.391(8)
C18 C28 1.521(7)
C9 C8 1.507(8)
C25 C24 1.386(8)
C25 C26 1.402(7)
C26 C32 1.506(8)
C20 C29 1.512(7)
C24 C23 1.388(8)
C24 C31 1.504(8)
C4 C3 1.391(8)
C14 C13 1.511(8)
Cl2 C101 1.91(2)
Cl1 C101 1.644(18)
